data_7711354
loop_
_publ_author_name
'Ghosh, Suchismita'
'Akhir, Abdul'
'Saxena, Deepanshi'
'Singh, Sneha'
'Sri, Sivakumar'
'Chopra, Sidharth'
'Angamuthu, Raja'

_publ_section_title
;
 Investigating the Photosensitivity of Koneramines for Cell Imaging and
 Therapeutic Applications
;
_journal_name_full 'Dalton Transactions'
_journal_paper_doi 10.1039/D2DT02834D
_journal_year 2022
_chemical_formula_moiety 'C29 H26 Cl2 N4 Zn'
_chemical_formula_sum 'C29 H27 Cl2 N4 Zn'
_chemical_formula_weight 567.81
_space_group_crystal_system monoclinic
_space_group_IT_number 14
_space_group_name_Hall '-P 2ybc'
_space_group_name_H-M_alt 'P 1 21/c 1'
_atom_sites_solution_hydrogens geom
_atom_sites_solution_primary dual
_audit_creation_date 2022-06-10
_audit_creation_method
;
Olex2 1.2
(compiled 2018.05.29 svn.r3508 for OlexSys, GUI svn.r5506)
;
_audit_update_record
;
2022-08-23 deposited with the CCDC.	2022-09-27 downloaded from the CCDC.
;
_cell_angle_alpha 90
_cell_angle_beta 93.512(3)
_cell_angle_gamma 90
_cell_formula_units_Z 4
_cell_length_a 8.9812(9)
_cell_length_b 21.205(3)
_cell_length_c 13.4228(15)
_cell_measurement_reflns_used 9929
_cell_measurement_temperature 100
_cell_measurement_theta_max 28.27
_cell_measurement_theta_min 2.45
_cell_volume 2551.5(5)
_computing_cell_refinement 'SAINT V8.38A (?, 2016)'
_computing_data_reduction 'SAINT V8.38A (?, 2016)'
_computing_molecular_graphics 'Olex2 (Dolomanov et al., 2009)'
_computing_publication_material 'Olex2 (Dolomanov et al., 2009)'
_computing_structure_refinement 'ShelXL (Sheldrick, 2015)'
_computing_structure_solution 'ShelXT (Sheldrick, 2015)'
_diffrn_ambient_temperature 100
_diffrn_measured_fraction_theta_full 0.999
_diffrn_measured_fraction_theta_max 0.997
_diffrn_measurement_device_type 'Bruker APEX-II CCD'
_diffrn_measurement_method '\f and \w scans'
_diffrn_radiation_type MoK\a
_diffrn_radiation_wavelength 0.71073
_diffrn_reflns_av_R_equivalents 0.0663
_diffrn_reflns_av_unetI/netI 0.0434
_diffrn_reflns_Laue_measured_fraction_full 0.999
_diffrn_reflns_Laue_measured_fraction_max 0.997
_diffrn_reflns_limit_h_max 11
_diffrn_reflns_limit_h_min -11
_diffrn_reflns_limit_k_max 28
_diffrn_reflns_limit_k_min -28
_diffrn_reflns_limit_l_max 17
_diffrn_reflns_limit_l_min -17
_diffrn_reflns_number 40043
_diffrn_reflns_point_group_measured_fraction_full 0.999
_diffrn_reflns_point_group_measured_fraction_max 0.997
_diffrn_reflns_theta_full 25.242
_diffrn_reflns_theta_max 28.321
_diffrn_reflns_theta_min 2.824
_diffrn_standards_number 0
_exptl_absorpt_coefficient_mu 1.198
_exptl_absorpt_correction_T_max 0.7445
_exptl_absorpt_correction_T_min 0.6995
_exptl_absorpt_correction_type multi-scan
_exptl_absorpt_process_details
'SADABS-2016/2 (Bruker,2016/2) was used for absorption correction. wR2(int) was 0.1247 before and 0.0707 after correction. The Ratio of minimum to maximum transmission is 0.9396. The \l/2 correction factor is Not present.'
_exptl_crystal_colour 'dull whiteish brown'
_exptl_crystal_colour_lustre dull
_exptl_crystal_colour_modifier whiteish
_exptl_crystal_colour_primary brown
_exptl_crystal_density_diffrn 1.478
_exptl_crystal_description block
_exptl_crystal_F_000 1172
_exptl_crystal_size_max 0.24
_exptl_crystal_size_mid 0.24
_exptl_crystal_size_min 0.22
_refine_diff_density_max 0.515
_refine_diff_density_min -0.518
_refine_diff_density_rms 0.084
_refine_ls_extinction_method none
_refine_ls_goodness_of_fit_ref 1.045
_refine_ls_hydrogen_treatment constr
_refine_ls_matrix_type full
_refine_ls_number_parameters 325
_refine_ls_number_reflns 6331
_refine_ls_number_restraints 0
_refine_ls_restrained_S_all 1.045
_refine_ls_R_factor_all 0.0546
_refine_ls_R_factor_gt 0.0359
_refine_ls_shift/su_max 0.001
_refine_ls_shift/su_mean 0.000
_refine_ls_structure_factor_coef Fsqd
_refine_ls_weighting_details 'w=1/[\s^2^(Fo^2^)+(0.0371P)^2^+2.3976P] where P=(Fo^2^+2Fc^2^)/3'
_refine_ls_weighting_scheme calc
_refine_ls_wR_factor_gt 0.0829
_refine_ls_wR_factor_ref 0.0968
_reflns_Friedel_coverage 0.000
_reflns_number_gt 5042
_reflns_number_total 6331
_reflns_threshold_expression 'I > 2\s(I)'
_cod_data_source_file d2dt02834d2.cif
_cod_data_source_block 28octc_0m_Zn_LAn_Cl2
_cod_original_cell_volume 2551.6(5)
_cod_database_code 7711354
_shelx_shelxl_version_number 2016/4
_shelx_space_group_comment
;
The symmetry employed for this shelxl refinement is uniquely defined
by the following loop, which should always be used as a source of
symmetry information in preference to the above space-group names.
They are only intended as comments.
;
_shelx_estimated_absorpt_t_max 0.778
_shelx_estimated_absorpt_t_min 0.762
_olex2_refinement_description
;
1. Fixed Uiso
 At 1.2 times of:
  All C(H) groups, All C(H,H) groups
2.a Ternary CH refined with riding coordinates:
 C1(H1)
2.b Secondary CH2 refined with riding coordinates:
 C9(H9a,H9b), C7(H7a,H7b), C15(H15a,H15b), C8(H8a,H8b)
2.c Aromatic/amide H refined with riding coordinates:
 C3(H3), C4(H4), C11(H11), C5(H5), C12(H12), C6(H6), C14(H14), C18(H18),
 C13(H13), C19(H19), C23(H23), C25(H25), C28(H28), C20(H20), C21(H21), C26(H26),
  C27(H27)
;
_olex2_submission_special_instructions 'No special instructions were received'

loop_
_space_group_symop_operation_xyz
'x, y, z'
'-x, y+1/2, -z+1/2'
'-x, -y, -z'
'x, -y-1/2, z-1/2'

loop_
_atom_site_label
_atom_site_type_symbol
_atom_site_fract_x
_atom_site_fract_y
_atom_site_fract_z
_atom_site_U_iso_or_equiv
_atom_site_adp_type
_atom_site_occupancy
_atom_site_site_symmetry_order
_atom_site_calc_flag
_atom_site_refinement_flags_posn
_atom_site_refinement_flags_adp
_atom_site_refinement_flags_occupancy
_atom_site_disorder_assembly
_atom_site_disorder_group
Zn1 Zn 0.13790(3) 0.14808(2) 0.40508(2) 0.01545(8) Uani 1 1 d . . . . .
Cl2 Cl 0.02353(6) 0.20096(3) 0.27355(4) 0.02512(14) Uani 1 1 d . . . . .
Cl1 Cl 0.15833(8) 0.04303(3) 0.38305(5) 0.02948(15) Uani 1 1 d . . . . .
N3 N -0.0459(2) 0.15110(9) 0.50040(13) 0.0166(4) Uani 1 1 d . . . . .
N1 N 0.3690(2) 0.17062(9) 0.38480(13) 0.0169(4) Uani 1 1 d . . . . .
N2 N 0.1866(2) 0.22899(9) 0.50369(13) 0.0145(4) Uani 1 1 d . . . . .
N4 N 0.3659(2) 0.31010(9) 0.53620(13) 0.0150(4) Uani 1 1 d . . . . .
C10 C -0.0715(2) 0.20835(11) 0.53921(16) 0.0159(4) Uani 1 1 d . . . . .
C3 C 0.5513(2) 0.25304(12) 0.39199(16) 0.0194(5) Uani 1 1 d . . . . .
H3 H 0.577728 0.295152 0.409547 0.023 Uiso 1 1 calc R . . . .
C9 C 0.0393(2) 0.25911(10) 0.51562(16) 0.0152(4) Uani 1 1 d . . . . .
H9A H 0.005402 0.281211 0.453327 0.018 Uiso 1 1 calc R . . . .
H9B H 0.047485 0.290418 0.570401 0.018 Uiso 1 1 calc R . . . .
C4 C 0.6522(3) 0.21382(12) 0.34838(17) 0.0221(5) Uani 1 1 d . . . . .
H4 H 0.748242 0.228984 0.334332 0.026 Uiso 1 1 calc R . . . .
C2 C 0.4105(2) 0.22955(11) 0.40961(15) 0.0152(4) Uani 1 1 d . . . . .
C11 C -0.1922(2) 0.22005(12) 0.59636(17) 0.0202(5) Uani 1 1 d . . . . .
H11 H -0.207819 0.260788 0.623250 0.024 Uiso 1 1 calc R . . . .
C5 C 0.6114(3) 0.15218(12) 0.32547(17) 0.0223(5) Uani 1 1 d . . . . .
H5 H 0.680001 0.124038 0.297680 0.027 Uiso 1 1 calc R . . . .
C12 C -0.2901(3) 0.17061(13) 0.61345(18) 0.0238(5) Uani 1 1 d . . . . .
H12 H -0.373555 0.177128 0.652426 0.029 Uiso 1 1 calc R . . . .
C6 C 0.4684(3) 0.13246(12) 0.34399(17) 0.0200(5) Uani 1 1 d . . . . .
H6 H 0.439526 0.090494 0.327229 0.024 Uiso 1 1 calc R . . . .
C14 C -0.1410(3) 0.10402(11) 0.51699(17) 0.0202(5) Uani 1 1 d . . . . .
H14 H -0.123371 0.063660 0.489357 0.024 Uiso 1 1 calc R . . . .
C7 C 0.3394(3) 0.27860(11) 0.63201(15) 0.0172(4) Uani 1 1 d . . . . .
H7A H 0.273703 0.304569 0.672098 0.021 Uiso 1 1 calc R . . . .
H7B H 0.434767 0.271303 0.671308 0.021 Uiso 1 1 calc R . . . .
C1 C 0.2945(2) 0.27068(10) 0.45748(15) 0.0145(4) Uani 1 1 d . . . . .
H1 H 0.241695 0.297823 0.405629 0.017 Uiso 1 1 calc R . . . .
C29 C 0.3400(3) 0.42600(11) 0.35767(17) 0.0183(4) Uani 1 1 d . . . . .
C17 C 0.5631(3) 0.42006(11) 0.47213(17) 0.0190(5) Uani 1 1 d . . . . .
C16 C 0.4084(2) 0.40984(10) 0.45178(17) 0.0171(4) Uani 1 1 d . . . . .
C15 C 0.3239(2) 0.37725(11) 0.53095(16) 0.0166(4) Uani 1 1 d . . . . .
H15A H 0.347466 0.397531 0.596468 0.020 Uiso 1 1 calc R . . . .
H15B H 0.215318 0.381185 0.514751 0.020 Uiso 1 1 calc R . . . .
C22 C 0.6502(3) 0.44748(11) 0.39694(17) 0.0199(5) Uani 1 1 d . . . . .
C18 C 0.6391(3) 0.40238(11) 0.56471(18) 0.0223(5) Uani 1 1 d . . . . .
H18 H 0.583913 0.384024 0.615439 0.027 Uiso 1 1 calc R . . . .
C13 C -0.2639(3) 0.11216(12) 0.57288(18) 0.0233(5) Uani 1 1 d . . . . .
H13 H -0.329418 0.077935 0.583235 0.028 Uiso 1 1 calc R . . . .
C19 C 0.7893(3) 0.41126(11) 0.58198(19) 0.0241(5) Uani 1 1 d . . . . .
H19 H 0.837219 0.398906 0.643982 0.029 Uiso 1 1 calc R . . . .
C8 C 0.2645(2) 0.21604(11) 0.60300(15) 0.0163(4) Uani 1 1 d . . . . .
H8A H 0.339368 0.182114 0.598083 0.020 Uiso 1 1 calc R . . . .
H8B H 0.192444 0.203558 0.652379 0.020 Uiso 1 1 calc R . . . .
C24 C 0.4296(3) 0.45277(11) 0.28259(17) 0.0211(5) Uani 1 1 d . . . . .
C23 C 0.5814(3) 0.46330(11) 0.30473(18) 0.0216(5) Uani 1 1 d . . . . .
H23 H 0.639230 0.481775 0.255488 0.026 Uiso 1 1 calc R . . . .
C25 C 0.3607(3) 0.46702(12) 0.18630(18) 0.0259(5) Uani 1 1 d . . . . .
H25 H 0.419352 0.484305 0.136456 0.031 Uiso 1 1 calc R . . . .
C28 C 0.1842(3) 0.41671(11) 0.33108(18) 0.0216(5) Uani 1 1 d . . . . .
H28 H 0.121830 0.400009 0.379304 0.026 Uiso 1 1 calc R . . . .
C20 C 0.8734(3) 0.43883(12) 0.5076(2) 0.0276(5) Uani 1 1 d . . . . .
H20 H 0.977627 0.444983 0.520161 0.033 Uiso 1 1 calc R . . . .
C21 C 0.8070(3) 0.45663(12) 0.4183(2) 0.0253(5) Uani 1 1 d . . . . .
H21 H 0.865147 0.475355 0.369443 0.030 Uiso 1 1 calc R . . . .
C26 C 0.2131(3) 0.45632(12) 0.16474(19) 0.0290(6) Uani 1 1 d . . . . .
H26 H 0.169697 0.465652 0.100089 0.035 Uiso 1 1 calc R . . . .
C27 C 0.1238(3) 0.43124(12) 0.23867(19) 0.0266(5) Uani 1 1 d . . . . .
H27 H 0.020354 0.424490 0.223405 0.032 Uiso 1 1 calc R . . . .

loop_
_atom_site_aniso_label
_atom_site_aniso_U_11
_atom_site_aniso_U_22
_atom_site_aniso_U_33
_atom_site_aniso_U_23
_atom_site_aniso_U_13
_atom_site_aniso_U_12
Zn1 0.01505(13) 0.01774(14) 0.01369(12) -0.00116(10) 0.00190(9) -0.00141(10)
Cl2 0.0161(3) 0.0439(4) 0.0154(2) 0.0062(2) 0.0018(2) 0.0038(2)
Cl1 0.0363(3) 0.0189(3) 0.0348(3) -0.0056(2) 0.0150(3) -0.0032(2)
N3 0.0162(9) 0.0200(9) 0.0136(8) 0.0011(7) 0.0007(7) -0.0025(8)
N1 0.0150(9) 0.0213(10) 0.0145(8) -0.0003(7) 0.0009(7) 0.0030(7)
N2 0.0110(8) 0.0192(9) 0.0134(8) -0.0004(7) 0.0009(7) -0.0002(7)
N4 0.0159(9) 0.0167(9) 0.0126(8) -0.0013(7) 0.0013(7) -0.0026(7)
C10 0.0134(10) 0.0204(11) 0.0140(9) -0.0003(8) 0.0013(8) -0.0018(8)
C3 0.0157(11) 0.0269(12) 0.0156(10) -0.0031(9) 0.0012(8) -0.0024(9)
C9 0.0130(10) 0.0161(10) 0.0166(10) -0.0022(8) 0.0009(8) 0.0000(8)
C4 0.0138(11) 0.0368(14) 0.0156(10) -0.0007(10) 0.0016(8) 0.0030(10)
C2 0.0141(10) 0.0207(11) 0.0109(9) 0.0003(8) 0.0011(8) 0.0010(8)
C11 0.0147(10) 0.0261(12) 0.0198(11) -0.0025(9) 0.0021(9) -0.0007(9)
C5 0.0168(11) 0.0332(13) 0.0168(10) -0.0016(10) 0.0007(9) 0.0092(10)
C12 0.0157(11) 0.0351(14) 0.0210(11) 0.0017(10) 0.0042(9) -0.0030(10)
C6 0.0197(11) 0.0226(12) 0.0174(10) -0.0020(9) -0.0012(9) 0.0042(9)
C14 0.0184(11) 0.0226(12) 0.0196(10) 0.0023(9) 0.0001(9) -0.0025(9)
C7 0.0178(11) 0.0215(11) 0.0123(9) 0.0028(8) 0.0002(8) -0.0033(9)
C1 0.0130(10) 0.0184(11) 0.0122(9) 0.0003(8) 0.0014(8) -0.0021(8)
C29 0.0192(11) 0.0158(10) 0.0202(10) -0.0004(9) 0.0030(9) 0.0019(9)
C17 0.0205(11) 0.0156(11) 0.0213(11) -0.0008(9) 0.0047(9) -0.0007(9)
C16 0.0168(11) 0.0137(10) 0.0213(10) 0.0004(8) 0.0048(9) 0.0000(8)
C15 0.0152(10) 0.0176(11) 0.0173(10) -0.0005(8) 0.0040(8) 0.0004(8)
C22 0.0190(11) 0.0156(11) 0.0256(11) 0.0000(9) 0.0058(9) 0.0010(9)
C18 0.0212(12) 0.0230(12) 0.0228(11) 0.0009(9) 0.0022(9) -0.0030(10)
C13 0.0185(11) 0.0278(13) 0.0237(11) 0.0042(10) 0.0019(9) -0.0069(10)
C19 0.0216(12) 0.0210(12) 0.0293(12) -0.0004(10) -0.0020(10) 0.0000(10)
C8 0.0159(10) 0.0206(11) 0.0124(9) 0.0005(8) 0.0005(8) -0.0015(9)
C24 0.0272(12) 0.0154(11) 0.0212(11) 0.0014(9) 0.0057(10) 0.0024(9)
C23 0.0267(12) 0.0167(11) 0.0224(11) 0.0016(9) 0.0100(10) -0.0001(9)
C25 0.0370(15) 0.0213(12) 0.0198(11) 0.0031(9) 0.0046(10) 0.0036(11)
C28 0.0211(12) 0.0206(12) 0.0231(11) 0.0000(9) 0.0019(9) 0.0019(9)
C20 0.0167(11) 0.0257(13) 0.0404(14) -0.0037(11) 0.0019(11) -0.0035(10)
C21 0.0190(12) 0.0244(12) 0.0336(13) -0.0003(10) 0.0096(10) -0.0039(10)
C26 0.0404(15) 0.0236(13) 0.0219(12) 0.0028(10) -0.0059(11) 0.0045(11)
C27 0.0246(13) 0.0271(13) 0.0274(12) -0.0007(10) -0.0038(10) 0.0045(11)

loop_
_atom_type_symbol
_atom_type_description
_atom_type_scat_dispersion_real
_atom_type_scat_dispersion_imag
_atom_type_scat_source
C C 0.0033 0.0016 'International Tables Vol C Tables 4.2.6.8 and 6.1.1.4'
H H 0.0000 0.0000 'International Tables Vol C Tables 4.2.6.8 and 6.1.1.4'
Cl Cl 0.1484 0.1585 'International Tables Vol C Tables 4.2.6.8 and 6.1.1.4'
N N 0.0061 0.0033 'International Tables Vol C Tables 4.2.6.8 and 6.1.1.4'
Zn Zn 0.2839 1.4301 'International Tables Vol C Tables 4.2.6.8 and 6.1.1.4'

loop_
_geom_angle_atom_site_label_1
_geom_angle_atom_site_label_2
_geom_angle_atom_site_label_3
_geom_angle
_geom_angle_site_symmetry_1
_geom_angle_site_symmetry_3
_geom_angle_publ_flag
Cl1 Zn1 Cl2 114.84(3) . . ?
N3 Zn1 Cl2 96.90(5) . . ?
N3 Zn1 Cl1 100.31(5) . . ?
N3 Zn1 N1 147.75(7) . . ?
N3 Zn1 N2 75.50(7) . . ?
N1 Zn1 Cl2 100.60(5) . . ?
N1 Zn1 Cl1 96.62(5) . . ?
N1 Zn1 N2 75.29(7) . . ?
N2 Zn1 Cl2 98.40(5) . . ?
N2 Zn1 Cl1 146.74(5) . . ?
C10 N3 Zn1 114.34(14) . . ?
C14 N3 Zn1 126.62(16) . . ?
C14 N3 C10 118.79(19) . . ?
C2 N1 Zn1 115.41(14) . . ?
C2 N1 C6 118.7(2) . . ?
C6 N1 Zn1 125.71(16) . . ?
C9 N2 Zn1 104.80(12) . . ?
C9 N2 C8 110.76(16) . . ?
C1 N2 Zn1 109.05(12) . . ?
C1 N2 C9 113.53(17) . . ?
C1 N2 C8 101.62(16) . . ?
C8 N2 Zn1 117.39(14) . . ?
C1 N4 C7 106.42(17) . . ?
C1 N4 C15 114.71(17) . . ?
C15 N4 C7 115.04(17) . . ?
N3 C10 C9 115.54(18) . . ?
N3 C10 C11 122.2(2) . . ?
C11 C10 C9 122.3(2) . . ?
C4 C3 H3 120.6 . . ?
C4 C3 C2 118.8(2) . . ?
C2 C3 H3 120.6 . . ?
N2 C9 C10 108.51(18) . . ?
N2 C9 H9A 110.0 . . ?
N2 C9 H9B 110.0 . . ?
C10 C9 H9A 110.0 . . ?
C10 C9 H9B 110.0 . . ?
H9A C9 H9B 108.4 . . ?
C3 C4 H4 120.4 . . ?
C3 C4 C5 119.3(2) . . ?
C5 C4 H4 120.4 . . ?
N1 C2 C3 122.2(2) . . ?
N1 C2 C1 116.72(19) . . ?
C3 C2 C1 121.1(2) . . ?
C10 C11 H11 120.7 . . ?
C10 C11 C12 118.5(2) . . ?
C12 C11 H11 120.7 . . ?
C4 C5 H5 120.7 . . ?
C4 C5 C6 118.6(2) . . ?
C6 C5 H5 120.7 . . ?
C11 C12 H12 120.5 . . ?
C13 C12 C11 119.0(2) . . ?
C13 C12 H12 120.5 . . ?
N1 C6 C5 122.4(2) . . ?
N1 C6 H6 118.8 . . ?
C5 C6 H6 118.8 . . ?
N3 C14 H14 118.8 . . ?
N3 C14 C13 122.3(2) . . ?
C13 C14 H14 118.8 . . ?
N4 C7 H7A 110.7 . . ?
N4 C7 H7B 110.7 . . ?
N4 C7 C8 105.19(17) . . ?
H7A C7 H7B 108.8 . . ?
C8 C7 H7A 110.7 . . ?
C8 C7 H7B 110.7 . . ?
N2 C1 C2 108.45(17) . . ?
N2 C1 H1 110.0 . . ?
N4 C1 N2 107.97(16) . . ?
N4 C1 C2 110.44(17) . . ?
N4 C1 H1 110.0 . . ?
C2 C1 H1 110.0 . . ?
C16 C29 C24 119.3(2) . . ?
C16 C29 C28 123.5(2) . . ?
C28 C29 C24 117.1(2) . . ?
C16 C17 C22 119.7(2) . . ?
C16 C17 C18 122.5(2) . . ?
C18 C17 C22 117.7(2) . . ?
C29 C16 C17 120.2(2) . . ?
C29 C16 C15 122.1(2) . . ?
C17 C16 C15 117.6(2) . . ?
N4 C15 C16 109.76(17) . . ?
N4 C15 H15A 109.7 . . ?
N4 C15 H15B 109.7 . . ?
C16 C15 H15A 109.7 . . ?
C16 C15 H15B 109.7 . . ?
H15A C15 H15B 108.2 . . ?
C23 C22 C17 119.5(2) . . ?
C23 C22 C21 121.5(2) . . ?
C21 C22 C17 119.0(2) . . ?
C17 C18 H18 119.2 . . ?
C19 C18 C17 121.6(2) . . ?
C19 C18 H18 119.2 . . ?
C12 C13 C14 119.2(2) . . ?
C12 C13 H13 120.4 . . ?
C14 C13 H13 120.4 . . ?
C18 C19 H19 120.0 . . ?
C18 C19 C20 120.0(2) . . ?
C20 C19 H19 120.0 . . ?
N2 C8 C7 104.08(17) . . ?
N2 C8 H8A 110.9 . . ?
N2 C8 H8B 110.9 . . ?
C7 C8 H8A 110.9 . . ?
C7 C8 H8B 110.9 . . ?
H8A C8 H8B 109.0 . . ?
C23 C24 C29 119.5(2) . . ?
C23 C24 C25 121.4(2) . . ?
C25 C24 C29 119.0(2) . . ?
C22 C23 C24 121.7(2) . . ?
C22 C23 H23 119.1 . . ?
C24 C23 H23 119.1 . . ?
C24 C25 H25 119.4 . . ?
C26 C25 C24 121.3(2) . . ?
C26 C25 H25 119.4 . . ?
C29 C28 H28 119.2 . . ?
C27 C28 C29 121.6(2) . . ?
C27 C28 H28 119.2 . . ?
C19 C20 H20 119.6 . . ?
C21 C20 C19 120.8(2) . . ?
C21 C20 H20 119.6 . . ?
C22 C21 H21 119.6 . . ?
C20 C21 C22 120.8(2) . . ?
C20 C21 H21 119.6 . . ?
C25 C26 H26 120.0 . . ?
C25 C26 C27 120.0(2) . . ?
C27 C26 H26 120.0 . . ?
C28 C27 C26 120.9(2) . . ?
C28 C27 H27 119.6 . . ?
C26 C27 H27 119.6 . . ?

loop_
_geom_bond_atom_site_label_1
_geom_bond_atom_site_label_2
_geom_bond_distance
_geom_bond_site_symmetry_2
_geom_bond_publ_flag
Zn1 Cl2 2.2820(6) . ?
Zn1 Cl1 2.2561(7) . ?
Zn1 N3 2.1508(18) . ?
Zn1 N1 2.1632(19) . ?
Zn1 N2 2.1945(18) . ?
N3 C10 1.346(3) . ?
N3 C14 1.341(3) . ?
N1 C2 1.340(3) . ?
N1 C6 1.346(3) . ?
N2 C9 1.486(3) . ?
N2 C1 1.476(3) . ?
N2 C8 1.492(3) . ?
N4 C7 1.481(3) . ?
N4 C1 1.464(3) . ?
N4 C15 1.473(3) . ?
C10 C9 1.512(3) . ?
C10 C11 1.388(3) . ?
C3 H3 0.9500 . ?
C3 C4 1.386(3) . ?
C3 C2 1.393(3) . ?
C9 H9A 0.9900 . ?
C9 H9B 0.9900 . ?
C4 H4 0.9500 . ?
C4 C5 1.387(4) . ?
C2 C1 1.530(3) . ?
C11 H11 0.9500 . ?
C11 C12 1.396(3) . ?
C5 H5 0.9500 . ?
C5 C6 1.388(3) . ?
C12 H12 0.9500 . ?
C12 C13 1.380(4) . ?
C6 H6 0.9500 . ?
C14 H14 0.9500 . ?
C14 C13 1.382(3) . ?
C7 H7A 0.9900 . ?
C7 H7B 0.9900 . ?
C7 C8 1.527(3) . ?
C1 H1 1.0000 . ?
C29 C16 1.412(3) . ?
C29 C24 1.444(3) . ?
C29 C28 1.437(3) . ?
C17 C16 1.417(3) . ?
C17 C22 1.437(3) . ?
C17 C18 1.431(3) . ?
C16 C15 1.510(3) . ?
C15 H15A 0.9900 . ?
C15 H15B 0.9900 . ?
C22 C23 1.390(3) . ?
C22 C21 1.433(3) . ?
C18 H18 0.9500 . ?
C18 C19 1.367(3) . ?
C13 H13 0.9500 . ?
C19 H19 0.9500 . ?
C19 C20 1.415(4) . ?
C8 H8A 0.9900 . ?
C8 H8B 0.9900 . ?
C24 C23 1.396(3) . ?
C24 C25 1.430(3) . ?
C23 H23 0.9500 . ?
C25 H25 0.9500 . ?
C25 C26 1.359(4) . ?
C28 H28 0.9500 . ?
C28 C27 1.358(3) . ?
C20 H20 0.9500 . ?
C20 C21 1.359(4) . ?
C21 H21 0.9500 . ?
C26 H26 0.9500 . ?
C26 C27 1.417(4) . ?
C27 H27 0.9500 . ?
